data_4308323
loop_
_publ_author_name
'Marina A. Petrukhina'
'Colin Henck'
'Bo Li'
'Eric Block'
'Jin Jin'
'Shao-Zhong Zhang'
'Rodolphe Clerac'

_publ_section_title
;
Spirocyclic Sulfur and Selenium Ligands as Molecular Rigid Rods in
Coordination of Transition Metal Centers
;
_journal_name_full 'Inorganic Chemistry'
_journal_page_first 77
_journal_page_last 84
_journal_paper_doi 10.1021/ic040102g
_journal_volume 44
_journal_year 2005
_chemical_formula_moiety
;
  [(Co (C5 O2 F6 H)2) (O H2)2]
;
_chemical_formula_sum 'C10 H6 Co F12 O6'
_chemical_formula_weight 509.08
_chemical_melting_point ?
_chemical_name_systematic
;
  bis(hexafluoroacetylacetonato)-cobalt(II) dihydrate
;
_space_group_IT_number 15
_symmetry_cell_setting monoclinic
_symmetry_space_group_name_Hall '-C 2yc'
_symmetry_space_group_name_H-M 'C 1 2/c 1'
_atom_sites_solution_hydrogens difmap
_atom_sites_solution_primary direct
_atom_sites_solution_secondary difmap
_audit_creation_method SHELXL-97
_cell_angle_alpha 90.00
_cell_angle_beta 95.4830(10)
_cell_angle_gamma 90.00
_cell_formula_units_Z 4
_cell_length_a 21.2490(12)
_cell_length_b 8.0736(4)
_cell_length_c 9.6680(5)
_cell_measurement_reflns_used 5649
_cell_measurement_temperature 173(2)
_cell_measurement_theta_max 28.20
_cell_measurement_theta_min 2.70
_cell_volume 1651.01(15)
_computing_cell_refinement 'SMART, SAINT'
_computing_data_collection SMART
_computing_data_reduction SAINT
_computing_molecular_graphics 'SHELXP-93 (Sheldrick, 1993)'
_computing_publication_material 'SHELXCIF-93 (Sheldrick, 1993)'
_computing_structure_refinement 'SHELXL-97 (Sheldrick, 1997)'
_computing_structure_solution 'SHELXS-97 (Sheldrick, 1990)'
_diffrn_ambient_temperature 173(2)
_diffrn_measured_fraction_theta_full 0.951
_diffrn_measured_fraction_theta_max 0.951
_diffrn_measurement_device_type 'Brucker SMART APEX CCD'
_diffrn_measurement_method '0.3 deg wide \w exposures'
_diffrn_radiation_monochromator graphite
_diffrn_radiation_source 'fine-focus sealed tube'
_diffrn_radiation_type MoK\a
_diffrn_radiation_wavelength 0.71073
_diffrn_reflns_av_R_equivalents 0.0166
_diffrn_reflns_av_sigmaI/netI 0.0158
_diffrn_reflns_limit_h_max 26
_diffrn_reflns_limit_h_min -28
_diffrn_reflns_limit_k_max 10
_diffrn_reflns_limit_k_min -10
_diffrn_reflns_limit_l_max 12
_diffrn_reflns_limit_l_min -12
_diffrn_reflns_number 6943
_diffrn_reflns_theta_full 28.24
_diffrn_reflns_theta_max 28.24
_diffrn_reflns_theta_min 1.93
_diffrn_standards_decay_% 0
_diffrn_standards_interval_count na
_diffrn_standards_interval_time na
_diffrn_standards_number 'none (area dectector data)'
_exptl_absorpt_coefficient_mu 1.197
_exptl_absorpt_correction_T_max 0.9209
_exptl_absorpt_correction_T_min 0.8045
_exptl_absorpt_correction_type 'multi-scan (SADABS)'
_exptl_crystal_colour red
_exptl_crystal_density_diffrn 2.048
_exptl_crystal_density_meas ?
_exptl_crystal_density_method .
_exptl_crystal_description block
_exptl_crystal_F_000 996
_exptl_crystal_size_max 0.19
_exptl_crystal_size_mid 0.09
_exptl_crystal_size_min 0.07
_refine_diff_density_max 0.431
_refine_diff_density_min -0.518
_refine_diff_density_rms 0.084
_refine_ls_extinction_coef noref
_refine_ls_extinction_method none
_refine_ls_goodness_of_fit_ref 1.057
_refine_ls_hydrogen_treatment refall
_refine_ls_matrix_type full
_refine_ls_number_parameters 144
_refine_ls_number_reflns 1941
_refine_ls_number_restraints 0
_refine_ls_restrained_S_all 1.057
_refine_ls_R_factor_all 0.0323
_refine_ls_R_factor_gt 0.0311
_refine_ls_shift/su_max 0.001
_refine_ls_shift/su_mean 0.000
_refine_ls_structure_factor_coef Fsqd
_refine_ls_weighting_details 'calc w=1/[\s^2^(Fo^2^)+(0.0477P)^2^+1.9589P] where P=(Fo^2^+2Fc^2^)/3'
_refine_ls_weighting_scheme calc
_refine_ls_wR_factor_gt 0.0811
_refine_ls_wR_factor_ref 0.0820
_reflns_number_gt 1851
_reflns_number_total 1941
_reflns_threshold_expression >2sigma(I)
_cod_data_source_file ic040102g_4.cif
_cod_data_source_block '[Co(C5O2F6H)2(H2O)2]_(5)'
_cod_depositor_comments
;
The following automatic conversions were performed:
_chemical_melting_point value 'not measured' changed to '?' - value
is undefined or not given.
Automatic conversion script
Id: cif_fix_values 1382 2010-08-28 14:56:29Z saulius 
;
_cod_database_code 4308323

loop_
_symmetry_equiv_pos_as_xyz
'x, y, z'
'-x, y, -z+1/2'
'x+1/2, y+1/2, z'
'-x+1/2, y+1/2, -z+1/2'
'-x, -y, -z'
'x, -y, z-1/2'
'-x+1/2, -y+1/2, -z'
'x+1/2, -y+1/2, z-1/2'

loop_
_atom_site_label
_atom_site_type_symbol
_atom_site_fract_x
_atom_site_fract_y
_atom_site_fract_z
_atom_site_U_iso_or_equiv
_atom_site_adp_type
_atom_site_occupancy
_atom_site_symmetry_multiplicity
_atom_site_calc_flag
_atom_site_refinement_flags
_atom_site_disorder_assembly
_atom_site_disorder_group
Co1 Co 0.5000 0.57300(4) 0.2500 0.01993(11) Uani 1 2 d S . .
O1 O 0.53989(6) 0.74361(16) 0.39315(13) 0.0283(3) Uani 1 1 d . . .
O2 O 0.58339(6) 0.57881(14) 0.15996(12) 0.0236(3) Uani 1 1 d . . .
C1 C 0.59638(8) 0.7892(2) 0.40611(17) 0.0246(3) Uani 1 1 d . . .
C2 C 0.64481(8) 0.7458(2) 0.32565(18) 0.0273(3) Uani 1 1 d . . .
H2 H 0.6845(11) 0.790(3) 0.350(2) 0.037(6) Uiso 1 1 d . . .
C3 C 0.63451(7) 0.6436(2) 0.21055(16) 0.0227(3) Uani 1 1 d . . .
C4 C 0.61180(10) 0.9111(2) 0.5276(2) 0.0344(4) Uani 1 1 d . . .
F1 F 0.58552(10) 1.05535(17) 0.4981(2) 0.0759(6) Uani 1 1 d . . .
F2 F 0.59006(9) 0.8552(2) 0.64167(14) 0.0710(5) Uani 1 1 d . . .
F3 F 0.67281(7) 0.9374(2) 0.55744(17) 0.0627(5) Uani 1 1 d . . .
C5 C 0.69096(9) 0.5980(2) 0.1303(2) 0.0310(4) Uani 1 1 d . . .
F4 F 0.74289(6) 0.6801(2) 0.16975(16) 0.0659(5) Uani 1 1 d . . .
F5 F 0.67718(6) 0.6243(2) -0.00505(13) 0.0490(3) Uani 1 1 d . . .
F6 F 0.70299(7) 0.43700(18) 0.14268(19) 0.0591(4) Uani 1 1 d . . .
O3 O 0.46695(7) 0.38135(17) 0.11818(13) 0.0271(3) Uani 1 1 d . . .
H3A H 0.4925(14) 0.324(4) 0.099(3) 0.055(9) Uiso 1 1 d . . .
H3B H 0.4443(13) 0.399(3) 0.051(3) 0.048(8) Uiso 1 1 d . . .

loop_
_atom_site_aniso_label
_atom_site_aniso_U_11
_atom_site_aniso_U_22
_atom_site_aniso_U_33
_atom_site_aniso_U_23
_atom_site_aniso_U_13
_atom_site_aniso_U_12
Co1 0.01775(17) 0.02518(18) 0.01660(16) 0.000 0.00038(11) 0.000
O1 0.0266(6) 0.0306(6) 0.0281(6) -0.0079(5) 0.0038(5) -0.0019(5)
O2 0.0204(5) 0.0305(6) 0.0198(5) -0.0017(4) 0.0013(4) -0.0030(4)
C1 0.0302(8) 0.0200(7) 0.0228(7) 0.0002(6) -0.0019(6) -0.0020(6)
C2 0.0244(8) 0.0299(8) 0.0270(8) -0.0009(7) -0.0009(6) -0.0064(6)
C3 0.0215(7) 0.0244(7) 0.0219(7) 0.0048(6) 0.0014(6) -0.0017(6)
C4 0.0419(11) 0.0285(9) 0.0322(9) -0.0073(7) 0.0006(8) -0.0056(7)
F1 0.1095(14) 0.0324(7) 0.0788(12) -0.0225(7) -0.0278(11) 0.0191(8)
F2 0.1066(14) 0.0770(11) 0.0320(7) -0.0214(7) 0.0195(8) -0.0429(10)
F3 0.0478(8) 0.0776(11) 0.0605(9) -0.0365(8) -0.0056(7) -0.0167(7)
C5 0.0237(8) 0.0392(9) 0.0305(9) -0.0007(7) 0.0044(7) -0.0030(7)
F4 0.0292(6) 0.1072(13) 0.0641(9) -0.0349(9) 0.0182(6) -0.0291(7)
F5 0.0440(7) 0.0755(9) 0.0295(6) 0.0017(6) 0.0144(5) 0.0034(7)
F6 0.0493(8) 0.0498(8) 0.0820(11) 0.0123(7) 0.0265(8) 0.0223(6)
O3 0.0287(6) 0.0323(6) 0.0197(6) -0.0037(5) -0.0007(5) -0.0025(5)

loop_
_atom_type_symbol
_atom_type_description
_atom_type_scat_dispersion_real
_atom_type_scat_dispersion_imag
_atom_type_scat_source
C C 0.0033 0.0016 'International Tables Vol C Tables 4.2.6.8 and 6.1.1.4'
H H 0.0000 0.0000 'International Tables Vol C Tables 4.2.6.8 and 6.1.1.4'
O O 0.0106 0.0060 'International Tables Vol C Tables 4.2.6.8 and 6.1.1.4'
F F 0.0171 0.0103 'International Tables Vol C Tables 4.2.6.8 and 6.1.1.4'
Co Co 0.3494 0.9721 'International Tables Vol C Tables 4.2.6.8 and 6.1.1.4'

loop_
_geom_angle_atom_site_label_1
_geom_angle_atom_site_label_2
_geom_angle_atom_site_label_3
_geom_angle
_geom_angle_site_symmetry_1
_geom_angle_site_symmetry_3
_geom_angle_publ_flag
O2 Co1 O2 177.37(6) . 2_655 n
O2 Co1 O1 87.33(5) . . n
O2 Co1 O1 90.93(5) 2_655 . n
O2 Co1 O1 90.93(5) . 2_655 n
O2 Co1 O1 87.33(5) 2_655 2_655 n
O1 Co1 O1 96.84(7) . 2_655 n
O2 Co1 O3 90.67(5) . . n
O2 Co1 O3 91.28(5) 2_655 . n
O1 Co1 O3 173.31(5) . . n
O1 Co1 O3 89.58(5) 2_655 . n
O2 Co1 O3 91.28(5) . 2_655 n
O2 Co1 O3 90.67(5) 2_655 2_655 n
O1 Co1 O3 89.58(5) . 2_655 n
O1 Co1 O3 173.31(5) 2_655 2_655 n
O3 Co1 O3 84.08(8) . 2_655 y
C1 O1 Co1 126.10(11) . . n
C3 O2 Co1 126.34(11) . . n
O1 C1 C2 128.58(15) . . n
O1 C1 C4 113.33(15) . . n
C2 C1 C4 118.08(16) . . n
C3 C2 C1 121.97(15) . . n
O2 C3 C2 128.50(16) . . n
O2 C3 C5 112.97(14) . . n
C2 C3 C5 118.54(15) . . n
F1 C4 F2 108.1(2) . . n
F1 C4 F3 107.10(18) . . n
F2 C4 F3 106.75(19) . . n
F1 C4 C1 110.25(17) . . n
F2 C4 C1 110.68(15) . . n
F3 C4 C1 113.72(17) . . n
F4 C5 F6 108.57(18) . . n
F4 C5 F5 107.78(16) . . n
F6 C5 F5 105.50(17) . . n
F4 C5 C3 114.10(16) . . n
F6 C5 C3 110.02(15) . . n
F5 C5 C3 110.48(15) . . n

loop_
_geom_bond_atom_site_label_1
_geom_bond_atom_site_label_2
_geom_bond_distance
_geom_bond_site_symmetry_2
_geom_bond_publ_flag
Co1 O2 2.0480(12) . y
Co1 O2 2.0480(12) 2_655 n
Co1 O1 2.0754(12) . y
Co1 O1 2.0754(12) 2_655 n
Co1 O3 2.0834(13) . y
Co1 O3 2.0834(13) 2_655 n
O1 C1 1.250(2) . n
O2 C3 1.2615(19) . n
C1 C2 1.393(2) . n
C1 C4 1.543(2) . n
C2 C3 1.386(2) . n
C3 C5 1.534(2) . n
C4 F1 1.311(2) . n
C4 F2 1.316(2) . n
C4 F3 1.318(3) . n
C5 F4 1.312(2) . n
C5 F6 1.328(2) . n
C5 F5 1.330(2) . n
